data_4113360
loop_
_publ_author_name
'Teruyuki Mitsumori'
'Michael Bendikov'
'Olivier Dautel'
'Fred Wudl'
'Takeshi Shioya'
'Hideki Sato'
'Yoshiharu Sato'

_publ_section_title
;
 Synthesis and Properties of Highly Fluorescent
 Indolizino[3,4,5-ab]isoindoles
;
_journal_name_full 'Journal of the American Chemical Society'
_journal_page_first 16793
_journal_page_last 16803
_journal_paper_doi 10.1021/ja049214x
_journal_volume 126
_journal_year 2004
_chemical_formula_sum 'C18 H13 N O4'
_chemical_formula_weight 307.29
_chemical_name_systematic
; 
 ? 
;
_space_group_IT_number 14
_symmetry_cell_setting monoclinic
_symmetry_space_group_name_Hall '-P 2yn'
_symmetry_space_group_name_H-M 'P 1 21/n 1'
_atom_sites_solution_hydrogens geom
_atom_sites_solution_primary direct
_atom_sites_solution_secondary difmap
_audit_creation_method SHELXL-97
_cell_angle_alpha 90.00
_cell_angle_beta 99.456(4)
_cell_angle_gamma 90.00
_cell_formula_units_Z 4
_cell_length_a 6.9285(14)
_cell_length_b 19.129(4)
_cell_length_c 11.109(2)
_cell_measurement_reflns_used 1024
_cell_measurement_temperature 293(2)
_cell_measurement_theta_max 25.10
_cell_measurement_theta_min 2.82
_cell_volume 1452.3(5)
_computing_cell_refinement 'Bruker SMART'
_computing_data_collection 'Bruker SMART'
_computing_data_reduction 'Bruker SHELXTL'
_computing_molecular_graphics 'Bruker SHELXTL'
_computing_publication_material 'Bruker SHELXTL'
_computing_structure_refinement 'SHELXL-97 (Sheldrick, 1997)'
_computing_structure_solution 'SHELXS-97 (Sheldrick, 1990)'
_diffrn_ambient_temperature 293(2)
_diffrn_measured_fraction_theta_full 0.838
_diffrn_measured_fraction_theta_max 0.838
_diffrn_measurement_device_type 'CCD area detector'
_diffrn_measurement_method 'phi and omega scans'
_diffrn_radiation_monochromator graphite
_diffrn_radiation_source 'fine-focus sealed tube'
_diffrn_radiation_type MoK\a
_diffrn_radiation_wavelength 0.71073
_diffrn_reflns_av_R_equivalents 0.0682
_diffrn_reflns_av_sigmaI/netI 0.1113
_diffrn_reflns_limit_h_max 8
_diffrn_reflns_limit_h_min -8
_diffrn_reflns_limit_k_max 24
_diffrn_reflns_limit_k_min -15
_diffrn_reflns_limit_l_max 14
_diffrn_reflns_limit_l_min -14
_diffrn_reflns_number 8003
_diffrn_reflns_theta_full 28.12
_diffrn_reflns_theta_max 28.12
_diffrn_reflns_theta_min 2.13
_diffrn_standards_decay_% 0
_exptl_absorpt_coefficient_mu 0.100
_exptl_absorpt_correction_T_max 1.000
_exptl_absorpt_correction_T_min 0.810
_exptl_absorpt_correction_type multi-scan
_exptl_absorpt_process_details Sadabs(Bruker)
_exptl_crystal_colour yellow
_exptl_crystal_density_diffrn 1.405
_exptl_crystal_description plate
_exptl_crystal_F_000 640
_exptl_crystal_size_max .15
_exptl_crystal_size_mid .1
_exptl_crystal_size_min .1
_refine_diff_density_max 0.160
_refine_diff_density_min -0.145
_refine_diff_density_rms 0.038
_refine_ls_extinction_method none
_refine_ls_goodness_of_fit_ref 0.839
_refine_ls_hydrogen_treatment mixed
_refine_ls_matrix_type full
_refine_ls_number_parameters 210
_refine_ls_number_reflns 2977
_refine_ls_number_restraints 0
_refine_ls_restrained_S_all 0.839
_refine_ls_R_factor_all 0.1658
_refine_ls_R_factor_gt 0.0528
_refine_ls_shift/su_max 0.002
_refine_ls_shift/su_mean 0.000
_refine_ls_structure_factor_coef Fsqd
_refine_ls_weighting_details 'calc w=1/[\s^2^(Fo^2^)+(0.0450P)^2^+0.0000P] where P=(Fo^2^+2Fc^2^)/3'
_refine_ls_weighting_scheme calc
_refine_ls_wR_factor_gt 0.0964
_refine_ls_wR_factor_ref 0.1181
_reflns_number_gt 1082
_reflns_number_total 2977
_reflns_threshold_expression >2sigma(I)
_cod_data_source_file ja049214xsi20040212_112040.cif
_cod_data_source_block wd102
_cod_database_code 4113360

loop_
_symmetry_equiv_pos_as_xyz
'x, y, z'
'-x+1/2, y+1/2, -z+1/2'
'-x, -y, -z'
'x-1/2, -y-1/2, z-1/2'

loop_
_atom_site_label
_atom_site_type_symbol
_atom_site_fract_x
_atom_site_fract_y
_atom_site_fract_z
_atom_site_U_iso_or_equiv
_atom_site_adp_type
_atom_site_occupancy
_atom_site_symmetry_multiplicity
_atom_site_calc_flag
_atom_site_refinement_flags
O1 O 0.2150(3) 0.13377(11) 0.01617(19) 0.0749(7) Uani 1 1 d .
O2 O 0.3233(3) 0.22018(12) 0.14423(18) 0.0737(7) Uani 1 1 d .
O3 O 0.3245(3) 0.17949(10) 0.53038(18) 0.0650(7) Uani 1 1 d .
O4 O 0.1625(3) 0.23747(11) 0.37134(17) 0.0695(7) Uani 1 1 d .
N1 N 0.2516(3) 0.00621(14) 0.3127(2) 0.0508(7) Uani 1 1 d .
C1 C 0.2486(4) 0.03533(17) 0.2004(3) 0.0523(8) Uani 1 1 d .
C2 C 0.2500(5) -0.01358(19) 0.1068(3) 0.0714(10) Uani 1 1 d .
H2 H 0.2493 0.0012 0.0269 0.086 Uiso 1 1 calc R
C3 C 0.2526(5) -0.0833(2) 0.1341(4) 0.0851(12) Uani 1 1 d .
H3 H 0.2574 -0.1150 0.0713 0.102 Uiso 1 1 calc R
C4 C 0.2483(5) -0.10994(19) 0.2524(4) 0.0766(11) Uani 1 1 d .
H4 H 0.2456 -0.1578 0.2664 0.092 Uiso 1 1 calc R
C5 C 0.2481(4) -0.06321(18) 0.3456(3) 0.0582(9) Uani 1 1 d .
C6 C 0.2465(4) -0.05993(18) 0.4756(3) 0.0588(9) Uani 1 1 d .
C7 C 0.2404(5) -0.1132(2) 0.5587(4) 0.0772(12) Uani 1 1 d .
H7 H 0.2367 -0.1597 0.5340 0.093 Uiso 1 1 calc R
C8 C 0.2397(5) -0.0961(2) 0.6779(4) 0.0873(13) Uani 1 1 d .
H8 H 0.2362 -0.1315 0.7349 0.105 Uiso 1 1 calc R
C9 C 0.2443(5) -0.0273(2) 0.7154(3) 0.0798(12) Uani 1 1 d .
H9 H 0.2422 -0.0175 0.7971 0.096 Uiso 1 1 calc R
C10 C 0.2521(4) 0.02819(19) 0.6342(3) 0.0655(10) Uani 1 1 d .
H10 H 0.2565 0.0745 0.6601 0.079 Uiso 1 1 calc R
C11 C 0.2529(4) 0.01061(18) 0.5130(3) 0.0513(8) Uani 1 1 d .
C12 C 0.2551(4) 0.05372(15) 0.4041(3) 0.0470(8) Uani 1 1 d .
C13 C 0.2547(4) 0.11900(15) 0.3493(3) 0.0436(8) Uani 1 1 d .
C14 C 0.2505(4) 0.10856(15) 0.2212(2) 0.0443(8) Uani 1 1 d .
C15 C 0.2688(5) 0.16144(19) 0.1292(3) 0.0543(9) Uani 1 1 d .
C16 C 0.2327(5) 0.17852(18) -0.0850(3) 0.0894(13) Uani 1 1 d .
H16A H 0.1440 0.2172 -0.0862 0.134 Uiso 1 1 calc R
H16B H 0.2016 0.1526 -0.1597 0.134 Uiso 1 1 calc R
H16C H 0.3644 0.1957 -0.0769 0.134 Uiso 1 1 calc R
C17 C 0.2423(4) 0.18553(17) 0.4122(3) 0.0482(8) Uani 1 1 d .
C18 C 0.3094(5) 0.23972(16) 0.6062(3) 0.0734(11) Uani 1 1 d .
H18A H 0.3493 0.2807 0.5670 0.110 Uiso 1 1 calc R
H18B H 0.3925 0.2335 0.6836 0.110 Uiso 1 1 calc R
H18C H 0.1763 0.2451 0.6187 0.110 Uiso 1 1 calc R

loop_
_atom_site_aniso_label
_atom_site_aniso_U_11
_atom_site_aniso_U_22
_atom_site_aniso_U_33
_atom_site_aniso_U_23
_atom_site_aniso_U_13
_atom_site_aniso_U_12
O1 0.109(2) 0.0730(16) 0.0418(14) -0.0009(12) 0.0093(13) -0.0233(13)
O2 0.106(2) 0.0601(16) 0.0571(15) -0.0044(12) 0.0211(13) -0.0206(14)
O3 0.0815(17) 0.0633(16) 0.0443(14) -0.0057(12) -0.0070(12) 0.0094(11)
O4 0.104(2) 0.0542(15) 0.0467(14) 0.0027(11) 0.0031(13) 0.0201(13)
N1 0.0475(18) 0.0480(19) 0.0557(18) -0.0013(16) 0.0053(14) 0.0004(13)
C1 0.050(2) 0.056(2) 0.051(2) -0.003(2) 0.0061(17) -0.0016(16)
C2 0.086(3) 0.064(3) 0.062(2) -0.013(2) 0.004(2) 0.000(2)
C3 0.098(3) 0.066(3) 0.088(3) -0.023(2) 0.006(2) 0.006(2)
C4 0.071(3) 0.046(2) 0.112(3) -0.008(3) 0.009(2) 0.0015(18)
C5 0.045(2) 0.048(2) 0.081(3) 0.007(2) 0.0081(19) 0.0047(16)
C6 0.040(2) 0.057(3) 0.078(3) 0.023(2) 0.0040(19) 0.0003(16)
C7 0.052(2) 0.073(3) 0.107(3) 0.027(3) 0.012(2) 0.0046(19)
C8 0.056(3) 0.096(4) 0.107(4) 0.048(3) 0.006(3) 0.001(2)
C9 0.060(3) 0.112(4) 0.067(3) 0.026(3) 0.008(2) -0.001(2)
C10 0.048(2) 0.082(3) 0.065(2) 0.017(2) 0.0035(19) -0.0013(18)
C11 0.036(2) 0.059(2) 0.057(2) 0.011(2) 0.0040(16) 0.0000(16)
C12 0.0366(19) 0.052(2) 0.050(2) -0.0010(19) -0.0025(15) 0.0021(16)
C13 0.0398(19) 0.041(2) 0.048(2) -0.0001(16) 0.0034(15) 0.0000(14)
C14 0.046(2) 0.046(2) 0.040(2) -0.0010(16) 0.0040(15) 0.0001(15)
C15 0.052(2) 0.064(3) 0.046(2) -0.0024(19) 0.0064(18) -0.0005(18)
C16 0.127(4) 0.097(3) 0.045(2) 0.013(2) 0.017(2) -0.026(2)
C17 0.050(2) 0.050(2) 0.044(2) 0.0045(18) 0.0044(16) 0.0020(17)
C18 0.088(3) 0.079(3) 0.051(2) -0.0162(19) 0.002(2) 0.0050(18)

loop_
_atom_type_symbol
_atom_type_description
_atom_type_scat_dispersion_real
_atom_type_scat_dispersion_imag
_atom_type_scat_source
C C 0.0033 0.0016 'International Tables Vol C Tables 4.2.6.8 and 6.1.1.4'
H H 0.0000 0.0000 'International Tables Vol C Tables 4.2.6.8 and 6.1.1.4'
N N 0.0061 0.0033 'International Tables Vol C Tables 4.2.6.8 and 6.1.1.4'
O O 0.0106 0.0060 'International Tables Vol C Tables 4.2.6.8 and 6.1.1.4'

loop_
_geom_angle_atom_site_label_1
_geom_angle_atom_site_label_2
_geom_angle_atom_site_label_3
_geom_angle
C15 O1 C16 116.5(3)
C17 O3 C18 116.2(2)
C12 N1 C1 113.9(3)
C12 N1 C5 116.5(3)
C1 N1 C5 129.6(3)
N1 C1 C2 114.0(3)
N1 C1 C14 104.8(3)
C2 C1 C14 141.2(3)
C3 C2 C1 119.2(3)
C2 C3 C4 123.9(4)
C5 C4 C3 118.0(3)
C4 C5 N1 115.3(3)
C4 C5 C6 141.7(4)
N1 C5 C6 103.0(3)
C7 C6 C11 120.8(4)
C7 C6 C5 129.9(4)
C11 C6 C5 109.3(3)
C8 C7 C6 118.5(4)
C7 C8 C9 121.2(4)
C8 C9 C10 122.0(4)
C11 C10 C9 116.6(3)
C10 C11 C6 120.8(3)
C10 C11 C12 131.8(3)
C6 C11 C12 107.4(3)
N1 C12 C13 106.0(3)
N1 C12 C11 103.8(3)
C13 C12 C11 150.2(3)
C12 C13 C14 107.9(3)
C12 C13 C17 124.7(3)
C14 C13 C17 127.1(3)
C1 C14 C13 107.3(2)
C1 C14 C15 124.7(3)
C13 C14 C15 127.6(3)
O2 C15 O1 122.1(3)
O2 C15 C14 128.2(3)
O1 C15 C14 109.6(3)
O4 C17 O3 122.6(3)
O4 C17 C13 127.2(3)
O3 C17 C13 110.0(3)

loop_
_geom_bond_atom_site_label_1
_geom_bond_atom_site_label_2
_geom_bond_distance
O1 C15 1.357(3)
O1 C16 1.434(3)
O2 C15 1.188(3)
O3 C17 1.347(3)
O3 C18 1.441(3)
O4 C17 1.190(3)
N1 C12 1.360(3)
N1 C1 1.364(3)
N1 C5 1.378(3)
C1 C2 1.401(4)
C1 C14 1.420(4)
C2 C3 1.366(4)
C3 C4 1.414(4)
C4 C5 1.368(4)
C5 C6 1.448(4)
C6 C7 1.380(4)
C6 C11 1.411(4)
C7 C8 1.364(4)
C8 C9 1.379(5)
C9 C10 1.400(4)
C10 C11 1.388(4)
C11 C12 1.466(4)
C12 C13 1.389(3)
C13 C14 1.433(3)
C13 C17 1.461(4)
C14 C15 1.459(4)

loop_
_geom_torsion_atom_site_label_1
_geom_torsion_atom_site_label_2
_geom_torsion_atom_site_label_3
_geom_torsion_atom_site_label_4
_geom_torsion
C12 N1 C1 C2 178.4(3)
C5 N1 C1 C2 -2.8(4)
C12 N1 C1 C14 0.0(3)
C5 N1 C1 C14 178.8(3)
N1 C1 C2 C3 0.5(4)
C14 C1 C2 C3 178.0(4)
C1 C2 C3 C4 1.9(5)
C2 C3 C4 C5 -2.3(6)
C3 C4 C5 N1 0.2(5)
C3 C4 C5 C6 -179.3(4)
C12 N1 C5 C4 -178.8(3)
C1 N1 C5 C4 2.4(5)
C12 N1 C5 C6 0.9(3)
C1 N1 C5 C6 -177.9(3)
C4 C5 C6 C7 -1.4(7)
N1 C5 C6 C7 179.0(3)
C4 C5 C6 C11 178.5(4)
N1 C5 C6 C11 -1.1(3)
C11 C6 C7 C8 0.3(5)
C5 C6 C7 C8 -179.8(3)
C6 C7 C8 C9 0.3(5)
C7 C8 C9 C10 -0.8(5)
C8 C9 C10 C11 0.7(5)
C9 C10 C11 C6 -0.1(4)
C9 C10 C11 C12 178.3(3)
C7 C6 C11 C10 -0.4(4)
C5 C6 C11 C10 179.7(3)
C7 C6 C11 C12 -179.1(3)
C5 C6 C11 C12 1.0(3)
C1 N1 C12 C13 -0.1(3)
C5 N1 C12 C13 -179.0(2)
C1 N1 C12 C11 178.7(2)
C5 N1 C12 C11 -0.3(3)
C10 C11 C12 N1 -179.0(3)
C6 C11 C12 N1 -0.5(3)
C10 C11 C12 C13 -1.4(8)
C6 C11 C12 C13 177.1(5)
N1 C12 C13 C14 0.1(3)
C11 C12 C13 C14 -177.5(5)
N1 C12 C13 C17 175.0(3)
C11 C12 C13 C17 -2.6(7)
N1 C1 C14 C13 0.0(3)
C2 C1 C14 C13 -177.7(4)
N1 C1 C14 C15 173.3(3)
C2 C1 C14 C15 -4.3(6)
C12 C13 C14 C1 -0.1(3)
C17 C13 C14 C1 -174.8(3)
C12 C13 C14 C15 -173.1(3)
C17 C13 C14 C15 12.1(5)
C16 O1 C15 O2 1.8(5)
C16 O1 C15 C14 -177.5(2)
C1 C14 C15 O2 -157.8(3)
C13 C14 C15 O2 14.2(5)
C1 C14 C15 O1 21.4(4)
C13 C14 C15 O1 -166.6(3)
C18 O3 C17 O4 0.5(4)
C18 O3 C17 C13 -175.3(2)
C12 C13 C17 O4 -145.6(3)
C14 C13 C17 O4 28.2(5)
C12 C13 C17 O3 29.9(4)
C14 C13 C17 O3 -156.2(3)

loop_
_cod_related_entry_id
_cod_related_entry_database
_cod_related_entry_code
1 ChemSpider 10598114
